data_2313044
loop_
_publ_author_name
'Salazar, Jacob K.'
'Kaduk, James A.'
'Dosen, Anja'
'Blanton, Thomas N.'

_publ_section_title
;
 Crystal structure of sunvozertinib,
 C<sub>29</sub>H<sub>35</sub>ClFN<sub>7</sub>O<sub>3</sub>, from
 synchrotron X-ray powder data and DFT optimization.
;
_journal_issue 'Pt 6'
_journal_name_full 'Acta crystallographica. Section E, Crystallographic communications'
_journal_page_first 634
_journal_page_last 638
_journal_paper_doi 10.1107/S2056989026004706
_journal_volume 82
_journal_year 2026
_chemical_formula_iupac 'C29 H35 Cl F N7 O3'
_chemical_formula_sum 'C29 H35 Cl F N7 O3'
_chemical_formula_weight 584.09
_space_group_IT_number 5
_space_group_name_Hall 'C 2y'
_space_group_name_H-M_alt 'C 1 2 1'
_symmetry_cell_setting monoclinic
_symmetry_space_group_name_H-M 'C 1 2 1'
_cell_angle_alpha 90.00
_cell_angle_beta 117.25
_cell_angle_gamma 90.00
_cell_formula_units_Z 8
_cell_length_a 33.50300
_cell_length_b 10.22560
_cell_length_c 19.85680
_cell_measurement_temperature 298
_cell_volume 6047.723
_cod_data_source_file hb8203.cif
_cod_data_source_block '_I_VASP'
_cod_original_cell_volume 6047.72
_cod_original_sg_symbol_H-M 'C 2'
_cod_database_code 2313044

loop_
_symmetry_equiv_pos_site_id
_symmetry_equiv_pos_as_xyz
1 x,y,z
2 -x,y,-z
3 1/2+x,1/2+y,z
4 1/2-x,1/2+y,-z

loop_
_atom_site_type_symbol
_atom_site_label
_atom_site_fract_x
_atom_site_fract_y
_atom_site_fract_z
Cl Cl1 0.59812 -0.58413 1.04564
F F2 0.67191 -0.45003 1.17408
O O3 0.48377 0.11957 0.91453
O O4 0.24456 -0.10020 0.64500
O O5 0.55683 -0.33363 1.30971
N N6 0.34915 0.24619 0.68556
N N7 0.25686 0.39103 0.53685
N N8 0.30706 0.02593 0.70343
N N9 0.44324 -0.08017 0.93775
N N10 0.47122 -0.21298 1.04107
N N11 0.50242 -0.34843 1.14852
N N12 0.39118 -0.17917 0.97070
C C13 0.29793 0.41198 0.60711
C C14 0.34032 0.40473 0.59514
C C15 0.30789 0.31617 0.67390
C C16 0.37561 0.33763 0.66573
C C17 0.37152 0.16903 0.75081
C C18 0.21686 0.43020 0.54248
C C19 0.25144 0.26033 0.50490
C C20 0.34924 0.06059 0.76289
C C21 0.41683 0.19026 0.80230
C C22 0.37171 -0.01886 0.82696
C C23 0.43926 0.10877 0.86452
C C24 0.41657 0.00336 0.87852
C C25 0.27296 -0.04877 0.70421
C C26 0.43381 -0.16071 0.98354
C C27 0.58156 -0.24716 1.28306
C C28 0.51074 0.20717 0.89716
C C29 0.58489 -0.31881 1.21824
C C30 0.27152 -0.05665 0.77750
C C31 0.54590 -0.36567 1.15499
C C32 0.55491 -0.12013 1.25828
C C33 0.62710 -0.21618 1.34960
C C34 0.46524 -0.29475 1.08812
C C35 0.62677 -0.34805 1.22221
C C36 0.55051 -0.44482 1.10127
C C37 0.63047 -0.42375 1.16747
C C38 0.42180 -0.32321 1.07900
C C39 0.59247 -0.47610 1.10733
C C40 0.38656 -0.26106 1.01980
C C41 0.24525 -0.14408 0.78792
H H42 0.29476 0.51106 0.62589
H H43 0.33326 0.34638 0.54452
H H44 0.35074 0.50212 0.58595
H H45 0.31333 0.36986 0.72572
H H46 0.27991 0.24813 0.66079
H H47 0.40112 0.28441 0.65612
H H48 0.39327 0.41025 0.71164
H H49 0.20774 0.36284 0.57728
H H50 0.18818 0.43304 0.48549
H H51 0.22121 0.52838 0.56744
H H52 0.24297 0.18481 0.53667
H H53 0.28182 0.22898 0.50168
H H54 0.22432 0.26225 0.44648
H H55 0.43468 0.27194 0.79344
H H56 0.35544 -0.10530 0.83494
H H57 0.30306 0.04551 0.65014
H H58 0.47590 -0.08894 0.94689
H H59 0.54465 0.19813 0.94426
H H60 0.49945 0.30937 0.89369
H H61 0.51099 0.17942 0.84370
H H62 0.29230 0.01186 0.82197
H H63 0.55111 -0.07949 1.30615
H H64 0.57357 -0.04974 1.24200
H H65 0.52153 -0.13315 1.21031
H H66 0.64678 -0.15019 1.33264
H H67 0.64725 -0.30453 1.37436
H H68 0.62151 -0.16672 1.39363
H H69 0.65777 -0.31237 1.26876
H H70 0.50014 -0.35770 1.19782
H H71 0.52052 -0.48723 1.05572
H H72 0.57605 -0.40921 1.33311
H H73 0.41675 -0.39392 1.11529
H H74 0.35208 -0.27899 1.00967
H H75 0.22587 -0.21258 0.74259
H H76 0.24209 -0.14828 0.84010
Cl Cl77 0.55656 0.75824 0.74883
F F78 0.55305 1.04286 0.75287
O O79 0.44002 0.44922 0.20978
O O80 0.33849 0.04332 0.32855
O O81 0.42718 1.08565 0.42668
N N82 0.32255 0.12378 0.08011
N N83 0.22651 0.04533 -0.06503
N N84 0.31064 0.10325 0.20321
N N85 0.40961 0.48806 0.31334
N N86 0.42039 0.65827 0.39359
N N87 0.43505 0.83465 0.47409
N N88 0.37256 0.47958 0.38964
C C89 0.27285 0.07837 -0.04820
C C90 0.30577 -0.03757 -0.01238
C C91 0.29549 0.19141 0.00836
C C92 0.34424 0.01576 0.06048
C C93 0.34945 0.20495 0.14327
C C94 0.21833 0.03461 0.00058
C C95 0.19350 0.13005 -0.12233
C C96 0.34142 0.19993 0.20704
C C97 0.38290 0.28846 0.14539
C C98 0.36108 0.29045 0.26621
C C99 0.40504 0.37147 0.20649
C C100 0.39139 0.38298 0.26411
C C101 0.31233 0.02523 0.26036
C C102 0.39973 0.54231 0.36764
C C103 0.42947 1.11606 0.49959
C C104 0.48330 0.40042 0.26343
C C105 0.46308 1.02295 0.55845
C C106 0.28043 -0.08639 0.23358
C C107 0.46197 0.88571 0.54653
C C108 0.44342 1.25966 0.51646
C C109 0.38361 1.09639 0.49826
C C110 0.41756 0.71057 0.45322
C C111 0.49476 1.07227 0.62799
C C112 0.49115 0.80379 0.60508
C C113 0.52343 0.99041 0.68503
C C114 0.39370 0.64537 0.48653
C C115 0.52154 0.85585 0.67458
C C116 0.36994 0.53492 0.44917
C C117 0.28665 -0.19255 0.27662
H H118 0.27110 0.10482 -0.10314
H H119 0.28806 -0.11692 0.00022
H H120 0.31819 -0.07668 -0.05072
H H121 0.27180 0.25913 0.01425
H H122 0.31669 0.24965 -0.01024
H H123 0.35842 -0.05560 0.10698
H H124 0.37214 0.05112 0.04970
H H125 0.22127 0.12902 0.03036
H H126 0.18415 -0.00282 -0.01754
H H127 0.24198 -0.03487 0.04180
H H128 0.15958 0.09392 -0.13702
H H129 0.19531 0.23381 -0.10403
H H130 0.19781 0.12847 -0.17396
H H131 0.39247 0.28871 0.09974
H H132 0.35212 0.29403 0.31223
H H133 0.29431 0.06747 0.14871
H H134 0.42803 0.55061 0.29840
H H135 0.48711 0.40248 0.32163
H H136 0.50846 0.46489 0.26003
H H137 0.48795 0.29953 0.24894
H H138 0.25225 -0.08029 0.17660
H H139 0.47778 1.27479 0.52453
H H140 0.44124 1.29561 0.56696
H H141 0.42031 1.31793 0.46796
H H142 0.35855 1.16325 0.45728
H H143 0.37165 0.99595 0.48169
H H144 0.38641 1.11568 0.55474
H H145 0.49788 1.17687 0.63882
H H146 0.43381 0.89455 0.43169
H H147 0.49126 0.69904 0.59557
H H148 0.39525 1.08678 0.38790
H H149 0.39087 0.68730 0.53448
H H150 0.34669 0.48739 0.46602
H H151 0.26401 -0.27621 0.25675
H H152 0.31520 -0.19854 0.33299

loop_
_geom_hbond_atom_site_label_D
_geom_hbond_atom_site_label_H
_geom_hbond_atom_site_label_A
_geom_hbond_site_symmetry_A
_geom_hbond_distance_DH
_geom_hbond_distance_HA
_geom_hbond_distance_DA
_geom_hbond_angle_DHA
N9 H58 N10 2_657 1.03 2.10 3.022 148
N11 H70 O5 . 1.02 2.18 2.872 124
N11 H70 Cl77 2_647 1.02 2.82 3.597 133
N85 H134 Cl77 2_656 1.02 2.47 3.424 155
N87 H146 O81 . 1.03 1.96 2.705 127
O81 H148 O80 1_565 0.99 1.77 2.740 164
C38 H73 O79 1_546 1.09 2.32 3.329 154
C90 H120 N12 1_554 1.10 2.51 3.358 133
C104 H136 O5 1_564 1.10 2.53 3.498 147
C108 H141 N88 1_565 1.10 2.33 3.400 165
